data_4329077
loop_
_publ_author_name
'Jun-ichi Nishigaki'
'Tsuyoshi Matsumoto'
'Kazuyuki Tatsumi'

_publ_section_title
;
 Model Studies of Methyl CoM Reductase: Methane Formation via CH3-S Bond
 Cleavage of Ni(I) Tetraazacyclic Complexes Having Intramolecular Methyl
 Sulfide Pendants
;
_journal_name_full 'Inorganic Chemistry'
_journal_page_first 5173
_journal_page_last 5187
_journal_paper_doi 10.1021/ic300017k
_journal_volume 51
_journal_year 2012
_chemical_formula_moiety 'C14 H32 N4 Ni, C F3 O3 S '
_chemical_formula_sum 'C15 H32 F3 N4 Ni O3 S'
_chemical_formula_weight 464.20
_space_group_IT_number 33
_symmetry_cell_setting orthorhombic
_symmetry_Int_Tables_number 33
_symmetry_space_group_name_Hall 'P 2c -2n'
_symmetry_space_group_name_H-M 'P n a 21'
_cell_angle_alpha 90.0000
_cell_angle_beta 90.0000
_cell_angle_gamma 90.0000
_cell_formula_units_Z 4
_cell_length_a 18.709(3)
_cell_length_b 11.982(2)
_cell_length_c 9.4404(17)
_cell_measurement_reflns_used 7144
_cell_measurement_temperature 173.1
_cell_measurement_theta_max 27.5
_cell_measurement_theta_min 3.4
_cell_volume 2116.3(6)
_computing_cell_refinement CrystalClear
_computing_data_collection CrystalClear
_computing_data_reduction CrystalStructure
_computing_publication_material 'CrystalStructure 3.8'
_computing_structure_refinement SHELXL
_computing_structure_solution SIR97
_diffrn_ambient_temperature 173
_diffrn_detector_area_resol_mean 7.31
_diffrn_measured_fraction_theta_full 0.993
_diffrn_measured_fraction_theta_max 0.993
_diffrn_measurement_device_type 'Rigaku Saturn'
_diffrn_measurement_method \w
_diffrn_radiation_type 'Mo K\a'
_diffrn_radiation_wavelength 0.71070
_diffrn_reflns_av_R_equivalents 0.022
_diffrn_reflns_limit_h_max 18
_diffrn_reflns_limit_h_min -24
_diffrn_reflns_limit_k_max 15
_diffrn_reflns_limit_k_min -15
_diffrn_reflns_limit_l_max 8
_diffrn_reflns_limit_l_min -12
_diffrn_reflns_number 15972
_diffrn_reflns_theta_full 27.48
_diffrn_reflns_theta_max 27.48
_exptl_absorpt_coefficient_mu 1.063
_exptl_absorpt_correction_T_max 0.808
_exptl_absorpt_correction_T_min 0.752
_exptl_absorpt_correction_type multi-scan
_exptl_absorpt_process_details 'Jacobson, R. (1998) Private communication'
_exptl_crystal_colour green
_exptl_crystal_density_diffrn 1.457
_exptl_crystal_description block
_exptl_crystal_F_000 980.00
_exptl_crystal_size_max 0.20
_exptl_crystal_size_mid 0.20
_exptl_crystal_size_min 0.20
_refine_diff_density_max 0.57
_refine_diff_density_min -0.34
_refine_ls_abs_structure_details 'Flack, H. D. (1983), Acta Cryst. A39, 876-881.  1433 Friedel Pairs'
_refine_ls_abs_structure_Flack 0.141(11)
_refine_ls_extinction_method none
_refine_ls_goodness_of_fit_ref 1.041
_refine_ls_hydrogen_treatment refall
_refine_ls_number_parameters 245
_refine_ls_number_reflns 3989
_refine_ls_R_factor_gt 0.0269
_refine_ls_shift/su_max 0.0020
_refine_ls_structure_factor_coef Fsqd
_refine_ls_weighting_details 'w = 1/[\s^2^(Fo^2^)+(0.0560P)^2^+0.0000P] where P=(Fo^2^+2Fc^2^)/3'
_refine_ls_weighting_scheme calc
_refine_ls_wR_factor_ref 0.0741
_reflns_number_gt 3754
_reflns_number_total 3989
_reflns_threshold_expression F^2^>2.0\s(F^2^)
_cod_data_source_file ic300017k_si_002_15.cif
_cod_data_source_block RSRS-[Ni(tmc)]OTf
_cod_original_cell_volume 2116.2(7)
_cod_original_formula_sum 'C15 H32 F3 N4 Ni O3 S '
_cod_database_code 4329077

loop_
_symmetry_equiv_pos_site_id
_symmetry_equiv_pos_as_xyz
1 +X,+Y,+Z
2 1/2-X,1/2+Y,1/2+Z
3 1/2+X,1/2-Y,+Z
4 -X,-Y,1/2+Z

loop_
_atom_site_label
_atom_site_type_symbol
_atom_site_fract_x
_atom_site_fract_y
_atom_site_fract_z
_atom_site_U_iso_or_equiv
_atom_site_adp_type
_atom_site_occupancy
_atom_site_symmetry_multiplicity
_atom_site_calc_flag
_atom_site_refinement_flags
Ni(1) Ni 0.687006(11) 0.130989(18) 0.69661(4) 0.02209(7) Uani 1.00 1 d .
S(1) S 0.91003(3) 0.26474(4) 0.22075(6) 0.02960(13) Uani 1.00 1 d .
F(1) F 0.95604(13) 0.0981(2) 0.0646(2) 0.0776(6) Uani 1.00 1 d .
F(2) F 1.01350(12) 0.12127(18) 0.2559(2) 0.0794(7) Uani 1.00 1 d .
F(3) F 0.90771(13) 0.04949(15) 0.2610(2) 0.0818(7) Uani 1.00 1 d .
O(1) O 0.96183(11) 0.33635(16) 0.1575(2) 0.0576(6) Uani 1.00 1 d .
O(2) O 0.90381(10) 0.27463(16) 0.3720(2) 0.0426(4) Uani 1.00 1 d .
O(3) O 0.84331(9) 0.25730(17) 0.1479(2) 0.0465(4) Uani 1.00 1 d .
N(1) N 0.65625(10) 0.11902(15) 0.9076(2) 0.0282(4) Uani 1.00 1 d .
N(2) N 0.79693(10) 0.09232(17) 0.7327(2) 0.0322(4) Uani 1.00 1 d .
N(3) N 0.70721(11) 0.08401(16) 0.4889(2) 0.0297(3) Uani 1.00 1 d .
N(4) N 0.58108(10) 0.18825(15) 0.6586(2) 0.0347(4) Uani 1.00 1 d .
C(1) C 0.68728(12) 0.0193(2) 0.9770(2) 0.0338(5) Uani 1.00 1 d .
C(2) C 0.76786(14) 0.0155(2) 0.9767(2) 0.0397(5) Uani 1.00 1 d .
C(3) C 0.80239(14) -0.0024(2) 0.8320(3) 0.0403(5) Uani 1.00 1 d .
C(4) C 0.82590(13) 0.0579(2) 0.5936(3) 0.0437(6) Uani 1.00 1 d .
C(5) C 0.76764(15) 0.0057(2) 0.5051(2) 0.0401(5) Uani 1.00 1 d .
C(6) C 0.64561(15) 0.0219(2) 0.4282(2) 0.0396(6) Uani 1.00 1 d .
C(7) C 0.57725(14) 0.0875(2) 0.4228(3) 0.0439(6) Uani 1.00 1 d .
C(8) C 0.54245(13) 0.1087(2) 0.5661(3) 0.0386(5) Uani 1.00 1 d .
C(9) C 0.54616(14) 0.1885(2) 0.7995(3) 0.0434(6) Uani 1.00 1 d .
C(10) C 0.57831(13) 0.1016(2) 0.8937(3) 0.0371(5) Uani 1.00 1 d .
C(11) C 0.67070(16) 0.2185(2) 0.9954(3) 0.0447(6) Uani 1.00 1 d .
C(12) C 0.83976(14) 0.1878(2) 0.7858(3) 0.0490(7) Uani 1.00 1 d .
C(13) C 0.72824(14) 0.1749(2) 0.3915(2) 0.0400(5) Uani 1.00 1 d .
C(14) C 0.57637(15) 0.3019(2) 0.5978(4) 0.0522(7) Uani 1.00 1 d .
C(15) C 0.94952(14) 0.12713(19) 0.1998(4) 0.0443(5) Uani 1.00 1 d .
H(1) H 0.6691 -0.0482 0.9285 0.041 Uiso 1.00 1 c R
H(2) H 0.6704 0.0166 1.0763 0.041 Uiso 1.00 1 c R
H(3) H 0.7835 -0.0453 1.0406 0.048 Uiso 1.00 1 c R
H(4) H 0.7860 0.0865 1.0166 0.048 Uiso 1.00 1 c R
H(5) H 0.8536 -0.0196 0.8466 0.048 Uiso 1.00 1 c R
H(6) H 0.7801 -0.0685 0.7874 0.048 Uiso 1.00 1 c R
H(7) H 0.8651 0.0036 0.6076 0.052 Uiso 1.00 1 c R
H(8) H 0.8456 0.1238 0.5437 0.052 Uiso 1.00 1 c R
H(9) H 0.7868 -0.0141 0.4107 0.048 Uiso 1.00 1 c R
H(10) H 0.7508 -0.0637 0.5512 0.048 Uiso 1.00 1 c R
H(11) H 0.6376 -0.0463 0.4854 0.048 Uiso 1.00 1 c R
H(12) H 0.6581 -0.0021 0.3309 0.048 Uiso 1.00 1 c R
H(13) H 0.5428 0.0471 0.3620 0.053 Uiso 1.00 1 c R
H(14) H 0.5871 0.1603 0.3773 0.053 Uiso 1.00 1 c R
H(15) H 0.4935 0.1374 0.5501 0.046 Uiso 1.00 1 c R
H(16) H 0.5381 0.0366 0.6166 0.046 Uiso 1.00 1 c R
H(17) H 0.4944 0.1738 0.7882 0.052 Uiso 1.00 1 c R
H(18) H 0.5518 0.2629 0.8438 0.052 Uiso 1.00 1 c R
H(19) H 0.5557 0.1053 0.9884 0.045 Uiso 1.00 1 c R
H(20) H 0.5690 0.0266 0.8537 0.045 Uiso 1.00 1 c R
H(21) H 0.7185 0.2126 1.0371 0.054 Uiso 1.00 1 c R
H(22) H 0.6351 0.2234 1.0712 0.054 Uiso 1.00 1 c R
H(23) H 0.6681 0.2856 0.9363 0.054 Uiso 1.00 1 c R
H(24) H 0.8312 0.2532 0.7259 0.059 Uiso 1.00 1 c R
H(25) H 0.8906 0.1685 0.7831 0.059 Uiso 1.00 1 c R
H(26) H 0.8257 0.2047 0.8835 0.059 Uiso 1.00 1 c R
H(27) H 0.6854 0.2071 0.3480 0.048 Uiso 1.00 1 c R
H(28) H 0.7595 0.1450 0.3175 0.048 Uiso 1.00 1 c R
H(29) H 0.7537 0.2328 0.4446 0.048 Uiso 1.00 1 c R
H(30) H 0.5733 0.3567 0.6745 0.063 Uiso 1.00 1 c R
H(31) H 0.5337 0.3074 0.5380 0.063 Uiso 1.00 1 c R
H(32) H 0.6190 0.3168 0.5405 0.063 Uiso 1.00 1 c R

loop_
_atom_site_aniso_label
_atom_site_aniso_U_11
_atom_site_aniso_U_22
_atom_site_aniso_U_33
_atom_site_aniso_U_12
_atom_site_aniso_U_13
_atom_site_aniso_U_23
Ni(1) 0.01937(12) 0.02469(11) 0.02220(14) -0.00160(8) -0.00119(12) -0.00004(11)
S(1) 0.0266(2) 0.0298(2) 0.0325(3) -0.00434(17) -0.0023(2) 0.0006(2)
F(1) 0.0887(15) 0.0912(14) 0.0528(13) 0.0218(12) 0.0016(10) -0.0358(11)
F(2) 0.0665(12) 0.0865(15) 0.0854(16) 0.0422(10) -0.0263(11) -0.0209(11)
F(3) 0.1160(16) 0.0326(8) 0.0968(18) -0.0026(9) 0.0220(13) 0.0017(8)
O(1) 0.0459(10) 0.0502(10) 0.0768(17) -0.0132(8) 0.0085(10) 0.0197(10)
O(2) 0.0444(10) 0.0505(10) 0.0330(10) 0.0001(7) -0.0039(8) -0.0105(8)
O(3) 0.0326(9) 0.0653(11) 0.0416(11) -0.0029(8) -0.0091(7) 0.0018(8)
N(1) 0.0257(9) 0.0325(9) 0.0263(9) -0.0061(6) 0.0003(8) -0.0047(7)
N(2) 0.0243(8) 0.0436(9) 0.0286(11) -0.0021(7) -0.0018(7) 0.0048(8)
N(3) 0.0342(9) 0.0320(9) 0.0230(9) -0.0036(7) 0.0005(8) 0.0039(7)
N(4) 0.0257(9) 0.0277(8) 0.0507(14) -0.0001(6) -0.0047(8) 0.0033(8)
C(1) 0.0408(14) 0.0394(12) 0.0212(11) -0.0090(9) -0.0015(9) 0.0043(9)
C(2) 0.0409(14) 0.0480(14) 0.0302(12) -0.0037(10) -0.0089(11) 0.0104(10)
C(3) 0.0322(12) 0.0516(15) 0.0370(14) 0.0076(10) -0.0049(10) 0.0104(12)
C(4) 0.0299(12) 0.0629(17) 0.0383(14) 0.0110(11) 0.0088(12) 0.0096(13)
C(5) 0.0481(15) 0.0441(13) 0.0282(13) 0.0104(10) 0.0097(11) -0.0023(10)
C(6) 0.0530(16) 0.0447(13) 0.0211(11) -0.0178(11) -0.0006(11) -0.0028(9)
C(7) 0.0386(14) 0.0553(16) 0.0378(14) -0.0183(11) -0.0178(11) 0.0111(12)
C(8) 0.0272(12) 0.0432(13) 0.0454(16) -0.0073(9) -0.0127(10) 0.0094(10)
C(9) 0.0261(12) 0.0460(14) 0.0582(17) 0.0038(10) 0.0054(11) -0.0067(12)
C(10) 0.0282(12) 0.0441(12) 0.0391(15) -0.0057(9) 0.0103(10) -0.0063(11)
C(11) 0.0573(16) 0.0396(13) 0.0373(15) -0.0037(11) -0.0033(13) -0.0131(11)
C(12) 0.0324(13) 0.0675(18) 0.0470(16) -0.0213(12) -0.0108(12) 0.0080(14)
C(13) 0.0380(13) 0.0520(14) 0.0298(13) -0.0120(10) -0.0018(10) 0.0141(11)
C(14) 0.0442(14) 0.0312(12) 0.081(2) 0.0065(10) -0.0060(15) 0.0101(13)
C(15) 0.0515(14) 0.0386(10) 0.0427(14) 0.0065(9) -0.0014(18) -0.0093(11)

loop_
_atom_type_symbol
_atom_type_description
_atom_type_scat_dispersion_real
_atom_type_scat_dispersion_imag
_atom_type_scat_source
C C 0.003 0.002
;
International Tables for Crystallography
(1992, Vol. C, Tables 4.2.6.8 and 6.1.1.4)
;
H H 0.000 0.000
;
International Tables for Crystallography
(1992, Vol. C, Table 6.1.1.4)
;
N N 0.006 0.003
;
International Tables for Crystallography
(1992, Vol. C, Tables 4.2.6.8 and 6.1.1.4)
;
O O 0.011 0.006
;
International Tables for Crystallography
(1992, Vol. C, Tables 4.2.6.8 and 6.1.1.4)
;
Ni Ni 0.339 1.112
;
International Tables for Crystallography
(1992, Vol. C, Tables 4.2.6.8 and 6.1.1.4)
;
F F 0.017 0.010
;
International Tables for Crystallography
(1992, Vol. C, Tables 4.2.6.8 and 6.1.1.4)
;
S S 0.125 0.123
;
International Tables for Crystallography
(1992, Vol. C, Tables 4.2.6.8 and 6.1.1.4)
;

loop_
_geom_angle_atom_site_label_1
_geom_angle_atom_site_label_2
_geom_angle_atom_site_label_3
_geom_angle
_geom_angle_publ_flag
N(1) Ni(1) N(2) 95.67(7) yes
N(1) Ni(1) N(3) 159.64(7) yes
N(1) Ni(1) N(4) 85.76(8) yes
N(2) Ni(1) N(3) 85.21(7) yes
N(2) Ni(1) N(4) 173.66(7) yes
N(3) Ni(1) N(4) 95.61(8) yes
O(1) S(1) O(2) 114.93(12) yes
O(1) S(1) O(3) 115.48(12) yes
O(1) S(1) C(15) 102.95(12) yes
O(2) S(1) O(3) 114.37(11) yes
O(2) S(1) C(15) 102.46(15) yes
O(3) S(1) C(15) 104.26(13) yes
Ni(1) N(1) C(1) 111.76(14) yes
Ni(1) N(1) C(10) 101.40(15) yes
Ni(1) N(1) C(11) 115.57(15) yes
C(1) N(1) C(10) 108.17(17) yes
C(1) N(1) C(11) 109.36(19) yes
C(10) N(1) C(11) 110.13(19) yes
Ni(1) N(2) C(3) 109.56(14) yes
Ni(1) N(2) C(4) 105.77(14) yes
Ni(1) N(2) C(12) 113.99(15) yes
C(3) N(2) C(4) 108.9(2) yes
C(3) N(2) C(12) 109.9(2) yes
C(4) N(2) C(12) 108.5(2) yes
Ni(1) N(3) C(5) 102.32(14) yes
Ni(1) N(3) C(6) 111.03(14) yes
Ni(1) N(3) C(13) 115.87(15) yes
C(5) N(3) C(6) 108.35(18) yes
C(5) N(3) C(13) 109.21(19) yes
C(6) N(3) C(13) 109.62(18) yes
Ni(1) N(4) C(8) 110.27(14) yes
Ni(1) N(4) C(9) 105.06(15) yes
Ni(1) N(4) C(14) 114.68(15) yes
C(8) N(4) C(9) 108.39(18) yes
C(8) N(4) C(14) 109.5(2) yes
C(9) N(4) C(14) 108.7(2) yes
N(1) C(1) C(2) 114.5(2) yes
C(1) C(2) C(3) 115.4(2) yes
N(2) C(3) C(2) 115.6(2) yes
N(2) C(4) C(5) 110.0(2) yes
N(3) C(5) C(4) 110.3(2) yes
N(3) C(6) C(7) 114.2(2) yes
C(6) C(7) C(8) 114.9(2) yes
N(4) C(8) C(7) 115.0(2) yes
N(4) C(9) C(10) 110.8(2) yes
N(1) C(10) C(9) 110.6(2) yes
S(1) C(15) F(1) 112.3(2) yes
S(1) C(15) F(2) 112.07(19) yes
S(1) C(15) F(3) 110.1(2) yes
F(1) C(15) F(2) 106.9(2) yes
F(1) C(15) F(3) 106.5(2) yes
F(2) C(15) F(3) 108.7(2) yes
N(1) C(1) H(1) 108.6 no
N(1) C(1) H(2) 108.6 no
C(2) C(1) H(1) 108.6 no
C(2) C(1) H(2) 108.6 no
H(1) C(1) H(2) 107.6 no
C(1) C(2) H(3) 108.4 no
C(1) C(2) H(4) 108.4 no
C(3) C(2) H(3) 108.4 no
C(3) C(2) H(4) 108.4 no
H(3) C(2) H(4) 107.5 no
N(2) C(3) H(5) 108.4 no
N(2) C(3) H(6) 108.4 no
C(2) C(3) H(5) 108.4 no
C(2) C(3) H(6) 108.4 no
H(5) C(3) H(6) 107.4 no
N(2) C(4) H(7) 109.7 no
N(2) C(4) H(8) 109.7 no
C(5) C(4) H(7) 109.7 no
C(5) C(4) H(8) 109.7 no
H(7) C(4) H(8) 108.2 no
N(3) C(5) H(9) 109.6 no
N(3) C(5) H(10) 109.6 no
C(4) C(5) H(9) 109.6 no
C(4) C(5) H(10) 109.6 no
H(9) C(5) H(10) 108.1 no
N(3) C(6) H(11) 108.7 no
N(3) C(6) H(12) 108.7 no
C(7) C(6) H(11) 108.7 no
C(7) C(6) H(12) 108.7 no
H(11) C(6) H(12) 107.6 no
C(6) C(7) H(13) 108.5 no
C(6) C(7) H(14) 108.5 no
C(8) C(7) H(13) 108.5 no
C(8) C(7) H(14) 108.5 no
H(13) C(7) H(14) 107.5 no
N(4) C(8) H(15) 108.5 no
N(4) C(8) H(16) 108.5 no
C(7) C(8) H(15) 108.5 no
C(7) C(8) H(16) 108.5 no
H(15) C(8) H(16) 107.5 no
N(4) C(9) H(17) 109.5 no
N(4) C(9) H(18) 109.5 no
C(10) C(9) H(17) 109.5 no
C(10) C(9) H(18) 109.5 no
H(17) C(9) H(18) 108.1 no
N(1) C(10) H(19) 109.5 no
N(1) C(10) H(20) 109.5 no
C(9) C(10) H(19) 109.5 no
C(9) C(10) H(20) 109.5 no
H(19) C(10) H(20) 108.1 no
N(1) C(11) H(21) 109.5 no
N(1) C(11) H(22) 109.5 no
N(1) C(11) H(23) 109.5 no
H(21) C(11) H(22) 109.5 no
H(21) C(11) H(23) 109.5 no
H(22) C(11) H(23) 109.5 no
N(2) C(12) H(24) 109.5 no
N(2) C(12) H(25) 109.5 no
N(2) C(12) H(26) 109.5 no
H(24) C(12) H(25) 109.5 no
H(24) C(12) H(26) 109.5 no
H(25) C(12) H(26) 109.5 no
N(3) C(13) H(27) 109.5 no
N(3) C(13) H(28) 109.5 no
N(3) C(13) H(29) 109.5 no
H(27) C(13) H(28) 109.5 no
H(27) C(13) H(29) 109.5 no
H(28) C(13) H(29) 109.5 no
N(4) C(14) H(30) 109.5 no
N(4) C(14) H(31) 109.5 no
N(4) C(14) H(32) 109.5 no
H(30) C(14) H(31) 109.5 no
H(30) C(14) H(32) 109.5 no
H(31) C(14) H(32) 109.5 no

loop_
_geom_bond_atom_site_label_1
_geom_bond_atom_site_label_2
_geom_bond_distance
_geom_bond_publ_flag
Ni(1) N(1) 2.078(2) yes
Ni(1) N(2) 2.1355(18) yes
Ni(1) N(3) 2.075(2) yes
Ni(1) N(4) 2.1277(18) yes
S(1) O(1) 1.426(2) yes
S(1) O(2) 1.437(2) yes
S(1) O(3) 1.4278(18) yes
S(1) C(15) 1.818(2) yes
F(1) C(15) 1.328(4) yes
F(2) C(15) 1.311(3) yes
F(3) C(15) 1.346(3) yes
N(1) C(1) 1.481(3) yes
N(1) C(10) 1.479(3) yes
N(1) C(11) 1.477(3) yes
N(2) C(3) 1.476(3) yes
N(2) C(4) 1.479(3) yes
N(2) C(12) 1.484(3) yes
N(3) C(5) 1.478(3) yes
N(3) C(6) 1.487(3) yes
N(3) C(13) 1.478(3) yes
N(4) C(8) 1.481(3) yes
N(4) C(9) 1.482(3) yes
N(4) C(14) 1.480(3) yes
C(1) C(2) 1.508(3) yes
C(2) C(3) 1.526(3) yes
C(4) C(5) 1.509(3) yes
C(6) C(7) 1.502(3) yes
C(7) C(8) 1.523(4) yes
C(9) C(10) 1.496(3) yes
C(1) H(1) 0.990 no
C(1) H(2) 0.990 no
C(2) H(3) 0.990 no
C(2) H(4) 0.990 no
C(3) H(5) 0.990 no
C(3) H(6) 0.990 no
C(4) H(7) 0.990 no
C(4) H(8) 0.990 no
C(5) H(9) 0.990 no
C(5) H(10) 0.990 no
C(6) H(11) 0.990 no
C(6) H(12) 0.990 no
C(7) H(13) 0.990 no
C(7) H(14) 0.990 no
C(8) H(15) 0.990 no
C(8) H(16) 0.990 no
C(9) H(17) 0.990 no
C(9) H(18) 0.990 no
C(10) H(19) 0.990 no
C(10) H(20) 0.990 no
C(11) H(21) 0.980 no
C(11) H(22) 0.980 no
C(11) H(23) 0.980 no
C(12) H(24) 0.980 no
C(12) H(25) 0.980 no
C(12) H(26) 0.980 no
C(13) H(27) 0.980 no
C(13) H(28) 0.980 no
C(13) H(29) 0.980 no
C(14) H(30) 0.980 no
C(14) H(31) 0.980 no
C(14) H(32) 0.980 no

loop_
_geom_contact_atom_site_label_1
_geom_contact_atom_site_label_2
_geom_contact_distance
_geom_contact_site_symmetry_2
F(1) C(12) 3.580(3) 1_554
F(2) C(14) 3.556(4) 3_555
F(3) C(4) 3.495(4) .
F(3) C(5) 3.530(3) .
F(3) C(14) 3.356(3) 2_644
O(1) C(7) 3.430(3) 3_555
O(1) C(8) 3.376(3) 2_654
O(1) C(10) 3.391(3) 3_554
O(2) C(1) 3.532(3) 2_654
O(2) C(8) 3.470(3) 3_555
O(2) C(13) 3.500(3) .
O(3) C(11) 3.566(3) 1_554
O(3) C(12) 3.519(3) 1_554
O(3) C(13) 3.301(3) .
C(1) O(2) 3.532(3) 2_645
C(4) F(3) 3.495(4) .
C(5) F(3) 3.530(3) .
C(7) O(1) 3.430(3) 3_455
C(8) O(1) 3.376(3) 2_645
C(8) O(2) 3.470(3) 3_455
C(10) O(1) 3.391(3) 3_456
C(11) O(3) 3.566(3) 1_556
C(12) F(1) 3.580(3) 1_556
C(12) O(3) 3.519(3) 1_556
C(13) O(2) 3.500(3) .
C(13) O(3) 3.301(3) .
C(14) F(2) 3.556(4) 3_455
C(14) F(3) 3.356(3) 2_655
S(1) H(1) 3.325 2_654
S(1) H(11) 3.295 2_654
S(1) H(16) 3.538 2_654
S(1) H(20) 3.402 2_654
S(1) H(28) 3.290 .
F(1) H(4) 3.217 1_554
F(1) H(5) 3.146 1_554
F(1) H(7) 3.584 4_754
F(1) H(18) 3.214 3_554
F(1) H(25) 3.045 1_554
F(1) H(26) 3.240 1_554
F(1) H(30) 3.121 2_644
F(1) H(31) 3.498 2_644
F(2) H(5) 2.898 4_754
F(2) H(7) 3.059 4_754
F(2) H(14) 3.171 3_555
F(2) H(22) 3.417 3_554
F(2) H(31) 2.823 3_555
F(2) H(32) 3.415 3_555
F(3) H(3) 3.320 1_554
F(3) H(4) 3.272 1_554
F(3) H(7) 3.413 .
F(3) H(8) 3.044 .
F(3) H(9) 2.773 .
F(3) H(28) 3.046 .
F(3) H(30) 2.475 2_644
F(3) H(32) 3.515 2_644
O(1) H(11) 2.842 2_654
O(1) H(13) 2.823 3_555
O(1) H(14) 3.130 3_555
O(1) H(16) 2.430 2_654
O(1) H(17) 3.541 3_554
O(1) H(19) 2.474 3_554
O(1) H(20) 2.994 2_654
O(1) H(22) 3.417 3_554
O(2) H(1) 2.578 2_654
O(2) H(8) 2.661 .
O(2) H(13) 3.366 3_555
O(2) H(14) 3.517 3_555
O(2) H(15) 2.598 3_555
O(2) H(20) 3.067 2_654
O(2) H(28) 3.157 .
O(2) H(29) 2.934 .
O(2) H(31) 3.054 3_555
O(3) H(1) 3.535 2_654
O(3) H(4) 2.622 1_554
O(3) H(6) 3.379 2_654
O(3) H(10) 2.921 2_654
O(3) H(11) 2.833 2_654
O(3) H(21) 2.614 1_554
O(3) H(26) 2.596 1_554
O(3) H(27) 3.558 .
O(3) H(28) 2.613 .
O(3) H(29) 3.277 .
C(1) H(12) 3.395 1_556
C(2) H(28) 3.574 1_556
C(2) H(29) 3.425 2_645
C(2) H(32) 3.242 2_645
C(3) H(27) 3.492 2_645
C(3) H(29) 3.507 2_645
C(3) H(32) 3.276 2_645
C(4) H(23) 3.586 2_644
C(5) H(21) 3.534 2_644
C(5) H(23) 2.970 2_644
C(6) H(2) 3.354 1_554
C(7) H(19) 3.451 4_654
C(7) H(20) 3.129 4_654
C(8) H(19) 3.238 4_654
C(8) H(20) 3.317 4_654
C(9) H(13) 3.329 4_655
C(9) H(25) 3.380 3_455
C(10) H(13) 2.897 4_655
C(10) H(15) 3.491 4_655
C(10) H(16) 3.452 4_655
C(11) H(9) 3.397 2_655
C(11) H(10) 3.040 2_655
C(11) H(27) 3.342 1_556
C(11) H(28) 3.575 1_556
C(12) H(17) 3.335 3_555
C(13) H(6) 3.232 2_654
C(13) H(21) 3.382 1_554
C(13) H(22) 3.539 1_554
C(14) H(3) 3.243 2_654
C(14) H(5) 3.452 2_654
C(15) H(4) 3.548 1_554
C(15) H(30) 3.277 2_644
H(1) S(1) 3.325 2_645
H(1) O(2) 2.578 2_645
H(1) O(3) 3.535 2_645
H(1) H(15) 3.422 4_655
H(1) H(29) 2.999 2_645
H(2) C(6) 3.354 1_556
H(2) H(12) 2.425 1_556
H(2) H(15) 3.588 4_655
H(2) H(24) 3.457 2_645
H(2) H(27) 3.445 1_556
H(2) H(28) 3.214 1_556
H(3) F(3) 3.320 1_556
H(3) C(14) 3.243 2_645
H(3) H(9) 3.515 1_556
H(3) H(27) 3.527 2_645
H(3) H(28) 3.498 1_556
H(3) H(29) 2.893 2_645
H(3) H(30) 3.186 2_645
H(3) H(32) 2.461 2_645
H(4) F(1) 3.217 1_556
H(4) F(3) 3.272 1_556
H(4) O(3) 2.622 1_556
H(4) C(15) 3.548 1_556
H(4) H(28) 2.967 1_556
H(5) F(1) 3.146 1_556
H(5) F(2) 2.898 4_755
H(5) C(14) 3.452 2_645
H(5) H(27) 3.355 2_645
H(5) H(31) 3.466 2_645
H(5) H(32) 2.731 2_645
H(6) O(3) 3.379 2_645
H(6) C(13) 3.232 2_645
H(6) H(21) 3.531 2_644
H(6) H(22) 3.592 2_644
H(6) H(27) 2.824 2_645
H(6) H(28) 3.524 2_645
H(6) H(29) 2.876 2_645
H(6) H(32) 3.341 2_645
H(7) F(1) 3.584 4_755
H(7) F(2) 3.059 4_755
H(7) F(3) 3.413 .
H(7) H(22) 3.374 2_644
H(7) H(23) 3.134 2_644
H(8) F(3) 3.044 .
H(8) O(2) 2.661 .
H(9) F(3) 2.773 .
H(9) C(11) 3.397 2_644
H(9) H(3) 3.515 1_554
H(9) H(21) 3.487 2_644
H(9) H(23) 2.555 2_644
H(10) O(3) 2.921 2_645
H(10) C(11) 3.040 2_644
H(10) H(21) 2.744 2_644
H(10) H(22) 3.332 2_644
H(10) H(23) 2.596 2_644
H(10) H(26) 3.500 2_644
H(11) S(1) 3.295 2_645
H(11) O(1) 2.842 2_645
H(11) O(3) 2.833 2_645
H(11) H(17) 3.449 4_654
H(11) H(24) 3.480 2_644
H(11) H(26) 3.209 2_644
H(12) C(1) 3.395 1_554
H(12) H(2) 2.425 1_554
H(12) H(17) 3.540 4_654
H(12) H(24) 3.101 2_644
H(12) H(26) 3.560 2_644
H(13) O(1) 2.823 3_455
H(13) O(2) 3.366 3_455
H(13) C(9) 3.329 4_654
H(13) C(10) 2.897 4_654
H(13) H(16) 2.943 4_654
H(13) H(17) 2.824 4_654
H(13) H(19) 2.855 4_654
H(13) H(20) 2.272 4_654
H(14) F(2) 3.171 3_455
H(14) O(1) 3.130 3_455
H(14) O(2) 3.517 3_455
H(14) H(22) 3.118 1_554
H(15) O(2) 2.598 3_455
H(15) C(10) 3.491 4_654
H(15) H(1) 3.422 4_654
H(15) H(2) 3.588 4_654
H(15) H(19) 3.106 4_654
H(15) H(20) 2.945 4_654
H(16) S(1) 3.538 2_645
H(16) O(1) 2.430 2_645
H(16) C(10) 3.452 4_654
H(16) H(13) 2.943 4_655
H(16) H(19) 2.727 4_654
H(16) H(20) 3.280 4_654
H(17) O(1) 3.541 3_456
H(17) C(12) 3.335 3_455
H(17) H(11) 3.449 4_655
H(17) H(12) 3.540 4_655
H(17) H(13) 2.824 4_655
H(17) H(24) 3.231 3_455
H(17) H(25) 2.710 3_455
H(17) H(26) 3.589 3_455
H(18) F(1) 3.214 3_456
H(18) H(25) 3.177 3_455
H(19) O(1) 2.474 3_456
H(19) C(7) 3.451 4_655
H(19) C(8) 3.238 4_655
H(19) H(13) 2.855 4_655
H(19) H(15) 3.106 4_655
H(19) H(16) 2.727 4_655
H(20) S(1) 3.402 2_645
H(20) O(1) 2.994 2_645
H(20) O(2) 3.067 2_645
H(20) C(7) 3.129 4_655
H(20) C(8) 3.317 4_655
H(20) H(13) 2.272 4_655
H(20) H(15) 2.945 4_655
H(20) H(16) 3.280 4_655
H(21) O(3) 2.614 1_556
H(21) C(5) 3.534 2_655
H(21) C(13) 3.382 1_556
H(21) H(6) 3.531 2_655
H(21) H(9) 3.487 2_655
H(21) H(10) 2.744 2_655
H(21) H(27) 3.001 1_556
H(21) H(28) 2.873 1_556
H(22) F(2) 3.417 3_456
H(22) O(1) 3.417 3_456
H(22) C(13) 3.539 1_556
H(22) H(6) 3.592 2_655
H(22) H(7) 3.374 2_655
H(22) H(10) 3.332 2_655
H(22) H(14) 3.118 1_556
H(22) H(27) 2.784 1_556
H(22) H(28) 3.422 1_556
H(23) C(4) 3.586 2_655
H(23) C(5) 2.970 2_655
H(23) H(7) 3.134 2_655
H(23) H(9) 2.555 2_655
H(23) H(10) 2.596 2_655
H(24) H(2) 3.457 2_654
H(24) H(11) 3.480 2_655
H(24) H(12) 3.101 2_655
H(24) H(17) 3.231 3_555
H(25) F(1) 3.045 1_556
H(25) C(9) 3.380 3_555
H(25) H(17) 2.710 3_555
H(25) H(18) 3.177 3_555
H(25) H(30) 3.581 3_555
H(25) H(31) 3.549 3_555
H(26) F(1) 3.240 1_556
H(26) O(3) 2.596 1_556
H(26) H(10) 3.500 2_655
H(26) H(11) 3.209 2_655
H(26) H(12) 3.560 2_655
H(26) H(17) 3.589 3_555
H(27) O(3) 3.558 .
H(27) C(3) 3.492 2_654
H(27) C(11) 3.342 1_554
H(27) H(2) 3.445 1_554
H(27) H(3) 3.527 2_654
H(27) H(5) 3.355 2_654
H(27) H(6) 2.824 2_654
H(27) H(21) 3.001 1_554
H(27) H(22) 2.784 1_554
H(28) S(1) 3.290 .
H(28) F(3) 3.046 .
H(28) O(2) 3.157 .
H(28) O(3) 2.613 .
H(28) C(2) 3.574 1_554
H(28) C(11) 3.575 1_554
H(28) H(2) 3.214 1_554
H(28) H(3) 3.498 1_554
H(28) H(4) 2.967 1_554
H(28) H(6) 3.524 2_654
H(28) H(21) 2.873 1_554
H(28) H(22) 3.422 1_554
H(29) O(2) 2.934 .
H(29) O(3) 3.277 .
H(29) C(2) 3.425 2_654
H(29) C(3) 3.507 2_654
H(29) H(1) 2.999 2_654
H(29) H(3) 2.893 2_654
H(29) H(6) 2.876 2_654
H(30) F(1) 3.121 2_655
H(30) F(3) 2.475 2_655
H(30) C(15) 3.277 2_655
H(30) H(3) 3.186 2_654
H(30) H(25) 3.581 3_455
H(31) F(1) 3.498 2_655
H(31) F(2) 2.823 3_455
H(31) O(2) 3.054 3_455
H(31) H(5) 3.466 2_654
H(31) H(25) 3.549 3_455
H(32) F(2) 3.415 3_455
H(32) F(3) 3.515 2_655
H(32) C(2) 3.242 2_654
H(32) C(3) 3.276 2_654
H(32) H(3) 2.461 2_654
H(32) H(5) 2.731 2_654
H(32) H(6) 3.341 2_654

loop_
_geom_torsion_atom_site_label_1
_geom_torsion_atom_site_label_2
_geom_torsion_atom_site_label_3
_geom_torsion_atom_site_label_4
_geom_torsion
N(1) Ni(1) N(2) C(3) 43.85(16)
N(1) Ni(1) N(2) C(4) 161.13(16)
N(1) Ni(1) N(2) C(12) -79.78(18)
N(2) Ni(1) N(1) C(1) -44.46(15)
N(2) Ni(1) N(1) C(10) -159.49(14)
N(2) Ni(1) N(1) C(11) 81.46(17)
N(1) Ni(1) N(3) C(5) -67.2(2)
N(1) Ni(1) N(3) C(6) 48.2(2)
N(1) Ni(1) N(3) C(13) 174.12(19)
N(3) Ni(1) N(1) C(1) 47.0(2)
N(3) Ni(1) N(1) C(10) -68.0(2)
N(3) Ni(1) N(1) C(11) 173.0(2)
N(1) Ni(1) N(4) C(8) -116.07(16)
N(1) Ni(1) N(4) C(9) 0.53(14)
N(1) Ni(1) N(4) C(14) 119.7(2)
N(4) Ni(1) N(1) C(1) 141.73(15)
N(4) Ni(1) N(1) C(10) 26.71(13)
N(4) Ni(1) N(1) C(11) -92.34(17)
N(2) Ni(1) N(3) C(5) 26.20(14)
N(2) Ni(1) N(3) C(6) 141.62(16)
N(2) Ni(1) N(3) C(13) -92.49(17)
N(3) Ni(1) N(2) C(3) -115.73(16)
N(3) Ni(1) N(2) C(4) 1.55(16)
N(3) Ni(1) N(2) C(12) 120.64(18)
N(3) Ni(1) N(4) C(8) 43.54(17)
N(3) Ni(1) N(4) C(9) 160.14(14)
N(3) Ni(1) N(4) C(14) -80.6(2)
N(4) Ni(1) N(3) C(5) -160.11(14)
N(4) Ni(1) N(3) C(6) -44.69(15)
N(4) Ni(1) N(3) C(13) 81.20(17)
O(1) S(1) C(15) F(1) -64.2(2)
O(1) S(1) C(15) F(2) 56.1(2)
O(1) S(1) C(15) F(3) 177.2(2)
O(2) S(1) C(15) F(1) 176.20(19)
O(2) S(1) C(15) F(2) -63.5(2)
O(2) S(1) C(15) F(3) 57.7(2)
O(3) S(1) C(15) F(1) 56.7(2)
O(3) S(1) C(15) F(2) 177.0(2)
O(3) S(1) C(15) F(3) -61.8(2)
Ni(1) N(1) C(1) C(2) 59.4(2)
Ni(1) N(1) C(10) C(9) -51.1(2)
C(1) N(1) C(10) C(9) -168.8(2)
C(10) N(1) C(1) C(2) 170.2(2)
C(11) N(1) C(1) C(2) -69.9(2)
C(11) N(1) C(10) C(9) 71.7(2)
Ni(1) N(2) C(3) C(2) -58.8(2)
Ni(1) N(2) C(4) C(5) -29.5(2)
C(3) N(2) C(4) C(5) 88.2(2)
C(4) N(2) C(3) C(2) -174.1(2)
C(12) N(2) C(3) C(2) 67.2(2)
C(12) N(2) C(4) C(5) -152.2(2)
Ni(1) N(3) C(5) C(4) -50.9(2)
Ni(1) N(3) C(6) C(7) 61.0(2)
C(5) N(3) C(6) C(7) 172.6(2)
C(6) N(3) C(5) C(4) -168.3(2)
C(13) N(3) C(5) C(4) 72.4(2)
C(13) N(3) C(6) C(7) -68.3(2)
Ni(1) N(4) C(8) C(7) -58.2(2)
Ni(1) N(4) C(9) C(10) -28.7(2)
C(8) N(4) C(9) C(10) 89.1(2)
C(9) N(4) C(8) C(7) -172.7(2)
C(14) N(4) C(8) C(7) 68.9(2)
C(14) N(4) C(9) C(10) -151.9(2)
N(1) C(1) C(2) C(3) -69.0(2)
C(1) C(2) C(3) N(2) 70.2(2)
N(2) C(4) C(5) N(3) 56.7(2)
N(3) C(6) C(7) C(8) -71.1(2)
C(6) C(7) C(8) N(4) 70.4(3)
N(4) C(9) C(10) N(1) 56.8(2)
